data_4083819
loop_
_publ_author_name
'Kimura, Tsutomu'
'Uozumi, Yasuhiro'

_publ_section_title
;
 PCP Pincer Palladium Complexes and Their Catalytic Properties:&#x00A0;
 Synthesis via the Electrophilic Ligand Introduction Route
;
_journal_issue 20
_journal_name_full Organometallics
_journal_page_first 4883
_journal_paper_doi 10.1021/om060506b
_journal_volume 25
_journal_year 2006
_chemical_formula_moiety 'C30 H47 I O2 P2 Pd '
_chemical_formula_sum 'C30 H47 I O2 P2 Pd'
_chemical_formula_weight 734.95
_space_group_IT_number 2
_symmetry_cell_setting triclinic
_symmetry_Int_Tables_number 2
_symmetry_space_group_name_Hall '-P 1'
_symmetry_space_group_name_H-M 'P -1'
_cell_angle_alpha 94.457(5)
_cell_angle_beta 94.320(4)
_cell_angle_gamma 104.988(6)
_cell_formula_units_Z 2
_cell_length_a 10.0692(11)
_cell_length_b 10.3890(11)
_cell_length_c 15.644(2)
_cell_measurement_reflns_used 5371
_cell_measurement_temperature 173.1
_cell_measurement_theta_max 27.5
_cell_measurement_theta_min 3.2
_cell_volume 1568.3(3)
_computing_cell_refinement CrystalClear
_computing_data_collection CrystalClear
_computing_data_reduction CrystalStructure
_computing_publication_material 'CrystalStructure Ver. 3.5.1'
_computing_structure_refinement CRYSTALS
_computing_structure_solution SIR92
_diffrn_detector_area_resol_mean 7.31
_diffrn_measured_fraction_theta_full 0.9211
_diffrn_measured_fraction_theta_max 0.9222
_diffrn_measurement_device_type 'Rigaku Saturn'
_diffrn_measurement_method \w
_diffrn_radiation_type 'Mo K\a'
_diffrn_radiation_wavelength 0.7107
_diffrn_reflns_limit_h_max 13
_diffrn_reflns_limit_h_min 0
_diffrn_reflns_limit_k_max 12
_diffrn_reflns_limit_k_min -13
_diffrn_reflns_limit_l_max 20
_diffrn_reflns_limit_l_min -20
_diffrn_reflns_number 13260
_diffrn_reflns_theta_full 27.50
_diffrn_reflns_theta_max 27.48
_exptl_absorpt_coefficient_mu 1.703
_exptl_absorpt_correction_type none
_exptl_crystal_colour colorless
_exptl_crystal_density_diffrn 1.556
_exptl_crystal_density_method 'not measured'
_exptl_crystal_description block
_exptl_crystal_F_000 744.00
_exptl_crystal_size_max 0.25
_exptl_crystal_size_mid 0.25
_exptl_crystal_size_min 0.20
_refine_diff_density_max 2.37
_refine_diff_density_min -0.77
_refine_ls_extinction_method none
_refine_ls_goodness_of_fit_ref 0.969
_refine_ls_hydrogen_treatment refall
_refine_ls_number_parameters 372
_refine_ls_number_reflns 6629
_refine_ls_R_factor_gt 0.0360
_refine_ls_shift/su_max 0.0040
_refine_ls_structure_factor_coef F
_refine_ls_weighting_details 'w = 1/[0.0010Fo^2^ + 3.0000\s(Fo^2^) + 0.5000]'
_refine_ls_weighting_scheme calc
_refine_ls_wR_factor_ref 0.0590
_reflns_number_gt 5928
_reflns_number_total 6630
_reflns_threshold_expression F^2^>2.0\s(F^2^)
_cod_data_source_file om060506bsi20060607_050040.cif
_cod_data_source_block '__PdPCy2'
_cod_original_sg_symbol_H-M 'P -1       '
_cod_original_formula_sum 'C30 H47 I O2 P2 Pd '
_cod_database_code 4083819

loop_
_symmetry_equiv_pos_as_xyz
x,y,z
-x,-y,-z

loop_
_atom_site_label
_atom_site_type_symbol
_atom_site_fract_x
_atom_site_fract_y
_atom_site_fract_z
_atom_site_U_iso_or_equiv
_atom_site_adp_type
_atom_site_occupancy
_atom_site_symmetry_multiplicity
_atom_site_calc_flag
I(1) I 0.61051(3) 0.01455(3) 0.21808(2) 0.03306(9) Uani 1.00 1 d
Pd(1) Pd 0.69554(3) 0.27871(3) 0.23310(2) 0.01435(8) Uani 1.00 1 d
P(1) P 0.61926(10) 0.32267(9) 0.09994(6) 0.0151(2) Uani 1.00 1 d
P(2) P 0.79257(10) 0.31102(10) 0.37173(6) 0.0176(2) Uani 1.00 1 d
O(1) O 0.6571(3) 0.4884(3) 0.1062(2) 0.0198(7) Uani 1.00 1 d
O(2) O 0.8377(3) 0.4746(3) 0.3968(2) 0.0220(7) Uani 1.00 1 d
C(1) C 0.7489(4) 0.4770(4) 0.2506(3) 0.0187(9) Uani 1.00 1 d
C(2) C 0.7198(4) 0.5534(4) 0.1855(2) 0.0164(9) Uani 1.00 1 d
C(3) C 0.7517(4) 0.6926(4) 0.1979(3) 0.0258(11) Uani 1.00 1 d
C(4) C 0.8141(5) 0.7569(4) 0.2766(3) 0.0321(12) Uani 1.00 1 d
C(5) C 0.8442(4) 0.6859(4) 0.3438(3) 0.0245(10) Uani 1.00 1 d
C(6) C 0.8094(4) 0.5470(4) 0.3292(3) 0.0204(10) Uani 1.00 1 d
C(7) C 0.4339(4) 0.2770(4) 0.0688(2) 0.0171(9) Uani 1.00 1 d
C(8) C 0.3565(4) 0.3088(4) 0.1459(3) 0.0242(10) Uani 1.00 1 d
C(9) C 0.2009(5) 0.2723(5) 0.1194(3) 0.0332(12) Uani 1.00 1 d
C(10) C 0.1474(4) 0.1237(5) 0.0856(3) 0.0339(12) Uani 1.00 1 d
C(11) C 0.2236(4) 0.0906(4) 0.0095(3) 0.0262(10) Uani 1.00 1 d
C(12) C 0.3803(4) 0.1288(4) 0.0332(3) 0.0221(10) Uani 1.00 1 d
C(13) C 0.6974(4) 0.2827(4) 0.0036(2) 0.0197(9) Uani 1.00 1 d
C(14) C 0.8554(4) 0.3242(5) 0.0200(3) 0.0257(10) Uani 1.00 1 d
C(15) C 0.9220(4) 0.2919(5) -0.0614(3) 0.0302(12) Uani 1.00 1 d
C(16) C 0.8752(4) 0.3572(5) -0.1379(3) 0.0289(11) Uani 1.00 1 d
C(17) C 0.7168(4) 0.3146(5) -0.1549(3) 0.0298(11) Uani 1.00 1 d
C(18) C 0.6483(4) 0.3447(5) -0.0756(3) 0.0264(11) Uani 1.00 1 d
C(19) C 0.6863(4) 0.2478(5) 0.4572(3) 0.0249(10) Uani 1.00 1 d
C(20) C 0.5624(5) 0.3074(6) 0.4559(3) 0.0351(13) Uani 1.00 1 d
C(21) C 0.4673(5) 0.2516(7) 0.5248(3) 0.049(2) Uani 1.00 1 d
C(22) C 0.5453(6) 0.2745(7) 0.6132(3) 0.051(2) Uani 1.00 1 d
C(23) C 0.6638(6) 0.2102(6) 0.6129(3) 0.046(2) Uani 1.00 1 d
C(24) C 0.7632(5) 0.2688(6) 0.5459(3) 0.0352(13) Uani 1.00 1 d
C(25) C 0.9586(4) 0.2734(4) 0.3950(2) 0.0214(10) Uani 1.00 1 d
C(26) C 1.0606(4) 0.3395(5) 0.3343(3) 0.0303(11) Uani 1.00 1 d
C(27) C 1.2019(4) 0.3081(5) 0.3554(3) 0.0378(12) Uani 1.00 1 d
C(28) C 1.1835(5) 0.1598(5) 0.3464(3) 0.0380(13) Uani 1.00 1 d
C(29) C 1.0823(5) 0.0918(5) 0.4063(3) 0.0339(12) Uani 1.00 1 d
C(30) C 0.9424(5) 0.1220(4) 0.3890(3) 0.0300(11) Uani 1.00 1 d
H(1) H 0.7300(4) 0.7420(4) 0.1527(3) 0.031(2) Uiso 1.00 1 c
H(2) H 0.8372(5) 0.8520(4) 0.2852(3) 0.038(2) Uiso 1.00 1 c
H(3) H 0.8868(4) 0.7306(4) 0.3981(3) 0.029(2) Uiso 1.00 1 c
H(4) H 0.4167(4) 0.3295(4) 0.0243(2) 0.021(1) Uiso 1.00 1 c
H(5) H 0.3744(4) 0.2583(4) 0.1915(3) 0.029(2) Uiso 1.00 1 c
H(6) H 0.3886(4) 0.4016(4) 0.1649(3) 0.029(2) Uiso 1.00 1 c
H(7) H 0.1543(5) 0.2904(5) 0.1676(3) 0.040(2) Uiso 1.00 1 c
H(8) H 0.1830(5) 0.3246(5) 0.0749(3) 0.040(2) Uiso 1.00 1 c
H(9) H 0.1630(4) 0.0715(5) 0.1307(3) 0.040(2) Uiso 1.00 1 c
H(10) H 0.0513(4) 0.1029(5) 0.0680(3) 0.040(2) Uiso 1.00 1 c
H(11) H 0.1921(4) -0.0026(4) -0.0084(3) 0.030(2) Uiso 1.00 1 c
H(12) H 0.2040(4) 0.1396(4) -0.0364(3) 0.030(2) Uiso 1.00 1 c
H(13) H 0.4249(4) 0.1133(4) -0.0165(3) 0.026(1) Uiso 1.00 1 c
H(14) H 0.4011(4) 0.0752(4) 0.0761(3) 0.026(1) Uiso 1.00 1 c
H(15) H 0.6694(4) 0.1882(4) -0.0096(2) 0.022(1) Uiso 1.00 1 c
H(16) H 0.8852(4) 0.4180(5) 0.0359(3) 0.031(2) Uiso 1.00 1 c
H(17) H 0.8833(4) 0.2786(5) 0.0655(3) 0.031(2) Uiso 1.00 1 c
H(18) H 1.0196(4) 0.3230(5) -0.0500(3) 0.037(2) Uiso 1.00 1 c
H(19) H 0.8963(4) 0.1976(5) -0.0754(3) 0.037(2) Uiso 1.00 1 c
H(20) H 0.9048(4) 0.4517(5) -0.1252(3) 0.035(2) Uiso 1.00 1 c
H(21) H 0.9146(4) 0.3318(5) -0.1877(3) 0.034(2) Uiso 1.00 1 c
H(22) H 0.6890(4) 0.3599(5) -0.2006(3) 0.034(2) Uiso 1.00 1 c
H(23) H 0.6883(4) 0.2207(5) -0.1709(3) 0.035(2) Uiso 1.00 1 c
H(24) H 0.5511(4) 0.3103(5) -0.0875(3) 0.032(2) Uiso 1.00 1 c
H(25) H 0.6706(4) 0.4391(5) -0.0623(3) 0.032(2) Uiso 1.00 1 c
H(26) H 0.6508(4) 0.1539(5) 0.4433(3) 0.029(2) Uiso 1.00 1 c
H(27) H 0.5952(5) 0.4019(6) 0.4678(3) 0.043(2) Uiso 1.00 1 c
H(28) H 0.5120(5) 0.2861(6) 0.4005(3) 0.043(2) Uiso 1.00 1 c
H(29) H 0.3948(5) 0.2947(7) 0.5258(3) 0.060(2) Uiso 1.00 1 c
H(30) H 0.4293(5) 0.1581(7) 0.5101(3) 0.059(2) Uiso 1.00 1 c
H(31) H 0.5810(6) 0.3679(7) 0.6291(3) 0.063(2) Uiso 1.00 1 c
H(32) H 0.4848(6) 0.2365(7) 0.6538(3) 0.063(2) Uiso 1.00 1 c
H(33) H 0.7131(6) 0.2252(6) 0.6685(3) 0.059(2) Uiso 1.00 1 c
H(34) H 0.6277(6) 0.1166(6) 0.5975(3) 0.059(2) Uiso 1.00 1 c
H(35) H 0.8363(5) 0.2264(6) 0.5453(3) 0.043(2) Uiso 1.00 1 c
H(36) H 0.8003(5) 0.3622(6) 0.5615(3) 0.043(2) Uiso 1.00 1 c
H(37) H 0.9940(4) 0.3096(4) 0.4523(2) 0.025(1) Uiso 1.00 1 c
H(38) H 1.0257(4) 0.3066(5) 0.2763(3) 0.035(2) Uiso 1.00 1 c
H(39) H 1.0740(4) 0.4337(5) 0.3416(3) 0.035(2) Uiso 1.00 1 c
H(40) H 1.2665(4) 0.3492(5) 0.3178(3) 0.041(2) Uiso 1.00 1 c
H(41) H 1.2361(4) 0.3416(5) 0.4133(3) 0.041(2) Uiso 1.00 1 c
H(42) H 1.1491(5) 0.1260(5) 0.2886(3) 0.046(2) Uiso 1.00 1 c
H(43) H 1.2700(5) 0.1414(5) 0.3595(3) 0.046(2) Uiso 1.00 1 c
H(44) H 1.0702(5) -0.0022(5) 0.3981(3) 0.041(2) Uiso 1.00 1 c
H(45) H 1.1183(5) 0.1240(5) 0.4641(3) 0.041(2) Uiso 1.00 1 c
H(46) H 0.8829(5) 0.0833(4) 0.4299(3) 0.036(2) Uiso 1.00 1 c
H(47) H 0.9032(5) 0.0841(4) 0.3326(3) 0.036(2) Uiso 1.00 1 c

loop_
_atom_site_aniso_label
_atom_site_aniso_U_11
_atom_site_aniso_U_22
_atom_site_aniso_U_33
_atom_site_aniso_U_12
_atom_site_aniso_U_13
_atom_site_aniso_U_23
I(1) 0.0459(2) 0.0133(2) 0.0338(2) 0.00256(13) -0.0162(1) 0.00221(12)
Pd(1) 0.0184(2) 0.0118(2) 0.0116(2) 0.00302(11) -0.00246(11) 0.00114(11)
P(1) 0.0168(4) 0.0148(5) 0.0124(4) 0.0034(4) -0.0024(4) 0.0007(4)
P(2) 0.0207(5) 0.0184(5) 0.0127(5) 0.0048(4) -0.0025(4) 0.0012(4)
O(1) 0.028(1) 0.0157(13) 0.0152(13) 0.0062(11) -0.0046(11) 0.0021(11)
O(2) 0.030(2) 0.0175(13) 0.0157(13) 0.0056(12) -0.0064(11) -0.0015(11)
C(1) 0.021(2) 0.014(2) 0.019(2) 0.003(2) -0.001(2) -0.000(2)
C(2) 0.019(2) 0.017(2) 0.014(2) 0.007(2) 0.000(1) 0.001(2)
C(3) 0.032(2) 0.019(2) 0.026(2) 0.008(2) -0.005(2) 0.004(2)
C(4) 0.046(3) 0.013(2) 0.037(3) 0.012(2) -0.009(2) -0.001(2)
C(5) 0.034(2) 0.018(2) 0.021(2) 0.010(2) -0.007(2) -0.002(2)
C(6) 0.025(2) 0.021(2) 0.016(2) 0.007(2) -0.002(2) 0.004(2)
C(7) 0.016(2) 0.021(2) 0.014(2) 0.006(2) 0.000(1) 0.002(2)
C(8) 0.021(2) 0.029(2) 0.022(2) 0.007(2) 0.000(2) -0.000(2)
C(9) 0.031(2) 0.044(3) 0.024(2) 0.010(2) 0.009(2) 0.001(2)
C(10) 0.018(2) 0.044(3) 0.039(3) 0.004(2) 0.004(2) 0.013(2)
C(11) 0.023(2) 0.022(2) 0.029(2) -0.001(2) -0.008(2) 0.007(2)
C(12) 0.020(2) 0.023(2) 0.021(2) 0.004(2) -0.004(2) -0.002(2)
C(13) 0.019(2) 0.020(2) 0.017(2) 0.003(2) -0.003(2) -0.005(2)
C(14) 0.023(2) 0.027(2) 0.027(2) 0.006(2) -0.001(2) 0.005(2)
C(15) 0.020(2) 0.039(3) 0.034(2) 0.009(2) 0.009(2) 0.006(2)
C(16) 0.025(2) 0.035(3) 0.026(2) 0.005(2) 0.008(2) 0.005(2)
C(17) 0.028(2) 0.041(3) 0.018(2) 0.005(2) 0.001(2) 0.000(2)
C(18) 0.023(2) 0.041(3) 0.016(2) 0.011(2) -0.002(2) 0.004(2)
C(19) 0.026(2) 0.032(2) 0.015(2) 0.003(2) 0.002(2) 0.009(2)
C(20) 0.028(2) 0.055(3) 0.026(2) 0.014(2) 0.003(2) 0.009(2)
C(21) 0.029(3) 0.086(5) 0.033(3) 0.014(3) 0.008(2) 0.015(3)
C(22) 0.049(3) 0.080(4) 0.028(3) 0.023(3) 0.013(2) 0.012(3)
C(23) 0.054(3) 0.074(4) 0.018(2) 0.028(3) 0.008(2) 0.017(3)
C(24) 0.028(2) 0.060(3) 0.021(2) 0.017(2) 0.001(2) 0.006(2)
C(25) 0.025(2) 0.024(2) 0.013(2) 0.003(2) -0.004(2) 0.003(2)
C(26) 0.027(2) 0.036(3) 0.026(2) 0.004(2) 0.003(2) 0.002(2)
C(27) 0.021(2) 0.057(3) 0.025(2) -0.006(2) 0.011(2) -0.009(2)
C(28) 0.025(2) 0.050(3) 0.039(3) 0.015(2) -0.001(2) -0.006(2)
C(29) 0.033(2) 0.032(3) 0.038(3) 0.014(2) -0.007(2) 0.000(2)
C(30) 0.029(2) 0.026(2) 0.035(3) 0.008(2) -0.004(2) 0.004(2)

loop_
_atom_type_symbol
_atom_type_description
_atom_type_scat_dispersion_real
_atom_type_scat_dispersion_imag
_atom_type_scat_source
C C 0.003 0.002
;
International Tables for Crystallography
(1992, Vol. C, Tables 4.2.6.8 and 6.1.1.4)
;
H H 0.000 0.000
;
International Tables for Crystallography
(1992, Vol. C, Table 6.1.1.4)
;
I I -0.474 1.812
;
International Tables for Crystallography
(1992, Vol. C, Tables 4.2.6.8 and 6.1.1.4)
;
O O 0.011 0.006
;
International Tables for Crystallography
(1992, Vol. C, Tables 4.2.6.8 and 6.1.1.4)
;
P P 0.102 0.094
;
International Tables for Crystallography
(1992, Vol. C, Tables 4.2.6.8 and 6.1.1.4)
;
Pd Pd -0.999 1.007
;
International Tables for Crystallography
(1992, Vol. C, Tables 4.2.6.8 and 6.1.1.4)
;

loop_
_geom_angle_atom_site_label_1
_geom_angle_atom_site_label_2
_geom_angle_atom_site_label_3
_geom_angle
_geom_angle_publ_flag
P(1) Pd(1) P(2) 160.77(4) yes
P(1) Pd(1) C(1) 80.7(1) yes
P(1) Pd(1) I(1) 100.83(2) yes
P(2) Pd(1) C(1) 80.0(1) yes
P(2) Pd(1) I(1) 98.37(3) yes
C(1) Pd(1) I(1) 175.7(1) yes
O(1) P(1) C(7) 101.5(2) yes
O(1) P(1) C(13) 102.0(2) yes
O(1) P(1) Pd(1) 104.2(1) yes
C(7) P(1) C(13) 105.7(2) yes
C(7) P(1) Pd(1) 118.4(1) yes
C(13) P(1) Pd(1) 121.8(1) yes
O(2) P(2) C(19) 103.4(2) yes
O(2) P(2) C(25) 100.5(2) yes
O(2) P(2) Pd(1) 105.4(1) yes
C(19) P(2) C(25) 106.5(2) yes
C(19) P(2) Pd(1) 119.4(1) yes
C(25) P(2) Pd(1) 118.7(1) yes
C(2) O(1) P(1) 114.8(2) yes
C(6) O(2) P(2) 113.8(2) yes
C(2) C(1) C(6) 116.5(4) yes
C(2) C(1) Pd(1) 121.3(3) yes
C(6) C(1) Pd(1) 122.0(3) yes
C(3) C(2) O(1) 119.0(3) yes
C(3) C(2) C(1) 122.1(3) yes
O(1) C(2) C(1) 118.9(3) yes
C(4) C(3) H(1) 120.8(5) no
C(4) C(3) C(2) 118.9(4) yes
H(1) C(3) C(2) 120.3(4) no
C(5) C(4) H(2) 119.3(5) no
C(5) C(4) C(3) 121.4(4) yes
H(2) C(4) C(3) 119.3(5) no
C(6) C(5) H(3) 121.0(5) no
C(6) C(5) C(4) 117.9(4) yes
H(3) C(5) C(4) 121.1(5) no
O(2) C(6) C(1) 118.6(3) yes
O(2) C(6) C(5) 118.2(3) yes
C(1) C(6) C(5) 123.1(4) yes
C(8) C(7) C(12) 111.0(3) yes
C(8) C(7) H(4) 108.2(5) no
C(8) C(7) P(1) 110.2(2) yes
C(12) C(7) H(4) 107.8(4) no
C(12) C(7) P(1) 111.5(3) yes
H(4) C(7) P(1) 108.1(3) no
C(9) C(8) H(5) 109.3(4) no
C(9) C(8) H(6) 109.5(5) no
C(9) C(8) C(7) 110.2(3) yes
H(5) C(8) H(6) 109.5(5) no
H(5) C(8) C(7) 109.2(5) no
H(6) C(8) C(7) 109.2(4) no
C(10) C(9) H(7) 109.5(5) no
C(10) C(9) H(8) 108.7(5) no
C(10) C(9) C(8) 110.6(4) yes
H(7) C(9) H(8) 109.5(7) no
H(7) C(9) C(8) 109.4(5) no
H(8) C(9) C(8) 109.2(5) no
C(11) C(10) H(9) 108.9(6) no
C(11) C(10) H(10) 109.4(5) no
C(11) C(10) C(9) 110.7(4) yes
H(9) C(10) H(10) 109.5(6) no
H(9) C(10) C(9) 108.6(5) no
H(10) C(10) C(9) 109.7(6) no
C(12) C(11) H(11) 109.3(5) no
C(12) C(11) H(12) 108.6(4) no
C(12) C(11) C(10) 111.6(3) yes
H(11) C(11) H(12) 109.5(5) no
H(11) C(11) C(10) 109.3(5) no
H(12) C(11) C(10) 108.6(5) no
H(13) C(12) H(14) 109.5(6) no
H(13) C(12) C(7) 109.3(4) no
H(13) C(12) C(11) 109.4(4) no
H(14) C(12) C(7) 108.8(4) no
H(14) C(12) C(11) 108.9(4) no
C(7) C(12) C(11) 111.0(4) yes
C(14) C(13) C(18) 111.0(3) yes
C(14) C(13) H(15) 107.2(5) no
C(14) C(13) P(1) 110.9(3) yes
C(18) C(13) H(15) 107.2(4) no
C(18) C(13) P(1) 112.6(3) yes
H(15) C(13) P(1) 107.7(4) no
C(15) C(14) H(16) 108.6(5) no
C(15) C(14) H(17) 109.6(5) no
C(15) C(14) C(13) 111.1(3) yes
H(16) C(14) H(17) 109.5(5) no
H(16) C(14) C(13) 108.5(5) no
H(17) C(14) C(13) 109.4(4) no
C(16) C(15) H(18) 109.1(5) no
C(16) C(15) H(19) 108.7(5) no
C(16) C(15) C(14) 111.9(4) yes
H(18) C(15) H(19) 109.5(7) no
H(18) C(15) C(14) 109.0(5) no
H(19) C(15) C(14) 108.6(5) no
C(17) C(16) H(20) 108.6(5) no
C(17) C(16) H(21) 109.6(4) no
C(17) C(16) C(15) 110.4(4) yes
H(20) C(16) H(21) 109.5(6) no
H(20) C(16) C(15) 108.9(5) no
H(21) C(16) C(15) 109.8(6) no
C(18) C(17) H(22) 109.4(5) no
C(18) C(17) H(23) 108.4(5) no
C(18) C(17) C(16) 111.8(3) yes
H(22) C(17) H(23) 109.5(5) no
H(22) C(17) C(16) 109.4(5) no
H(23) C(17) C(16) 108.2(5) no
H(24) C(18) H(25) 109.5(6) no
H(24) C(18) C(13) 109.0(5) no
H(24) C(18) C(17) 109.0(4) no
H(25) C(18) C(13) 108.4(4) no
H(25) C(18) C(17) 108.5(5) no
C(13) C(18) C(17) 112.4(4) yes
C(20) C(19) C(24) 111.6(4) yes
C(20) C(19) H(26) 106.9(5) no
C(20) C(19) P(2) 109.2(3) yes
C(24) C(19) H(26) 106.9(5) no
C(24) C(19) P(2) 114.8(3) yes
H(26) C(19) P(2) 107.1(4) no
C(21) C(20) H(27) 109.0(5) no
C(21) C(20) H(28) 109.6(5) no
C(21) C(20) C(19) 110.6(5) yes
H(27) C(20) H(28) 109.5(7) no
H(27) C(20) C(19) 108.7(5) no
H(28) C(20) C(19) 109.4(6) no
C(22) C(21) H(29) 109.0(6) no
C(22) C(21) H(30) 109.0(7) no
C(22) C(21) C(20) 111.6(4) yes
H(29) C(21) H(30) 109.5(7) no
H(29) C(21) C(20) 109.2(7) no
H(30) C(21) C(20) 108.6(6) no
C(23) C(22) H(31) 109.0(6) no
C(23) C(22) H(32) 109.3(8) no
C(23) C(22) C(21) 110.1(5) yes
H(31) C(22) H(32) 109.5(8) no
H(31) C(22) C(21) 109.5(7) no
H(32) C(22) C(21) 109.5(6) no
C(24) C(23) H(33) 109.5(6) no
C(24) C(23) H(34) 108.7(6) no
C(24) C(23) C(22) 110.4(5) yes
H(33) C(23) H(34) 109.5(8) no
H(33) C(23) C(22) 109.9(7) no
H(34) C(23) C(22) 108.8(6) no
H(35) C(24) H(36) 109.5(6) no
H(35) C(24) C(19) 109.5(5) no
H(35) C(24) C(23) 109.8(6) no
H(36) C(24) C(19) 108.8(5) no
H(36) C(24) C(23) 108.9(5) no
C(19) C(24) C(23) 110.4(4) yes
C(26) C(25) C(30) 110.8(4) yes
C(26) C(25) H(37) 108.4(4) no
C(26) C(25) P(2) 110.0(3) yes
C(30) C(25) H(37) 107.8(5) no
C(30) C(25) P(2) 111.5(3) yes
H(37) C(25) P(2) 108.2(4) no
C(27) C(26) H(38) 109.8(5) no
C(27) C(26) H(39) 108.7(4) no
C(27) C(26) C(25) 109.6(4) yes
H(38) C(26) H(39) 109.5(6) no
H(38) C(26) C(25) 109.7(4) no
H(39) C(26) C(25) 109.6(5) no
C(28) C(27) H(40) 109.8(6) no
C(28) C(27) H(41) 108.2(6) no
C(28) C(27) C(26) 110.0(3) yes
H(40) C(27) H(41) 109.5(5) no
H(40) C(27) C(26) 110.2(6) no
H(41) C(27) C(26) 109.1(6) no
C(29) C(28) H(42) 109.1(5) no
C(29) C(28) H(43) 109.2(6) no
C(29) C(28) C(27) 111.0(4) yes
H(42) C(28) H(43) 109.5(7) no
H(42) C(28) C(27) 108.4(6) no
H(43) C(28) C(27) 109.6(5) no
C(30) C(29) H(44) 109.3(5) no
C(30) C(29) H(45) 108.8(6) no
C(30) C(29) C(28) 111.0(4) yes
H(44) C(29) H(45) 109.5(7) no
H(44) C(29) C(28) 109.5(6) no
H(45) C(29) C(28) 108.9(5) no
H(46) C(30) H(47) 109.5(5) no
H(46) C(30) C(25) 109.6(5) no
H(46) C(30) C(29) 109.3(5) no
H(47) C(30) C(25) 108.5(5) no
H(47) C(30) C(29) 108.9(5) no
C(25) C(30) C(29) 111.0(3) yes

loop_
_geom_bond_atom_site_label_1
_geom_bond_atom_site_label_2
_geom_bond_distance
_geom_bond_publ_flag
I(1) Pd(1) 2.6408(4) yes
Pd(1) P(1) 2.286(1) yes
Pd(1) P(2) 2.273(1) yes
Pd(1) C(1) 1.981(4) yes
P(1) O(1) 1.658(3) yes
P(1) C(7) 1.820(4) yes
P(1) C(13) 1.820(4) yes
P(2) O(2) 1.649(3) yes
P(2) C(19) 1.830(4) yes
P(2) C(25) 1.830(4) yes
O(1) C(2) 1.388(4) yes
O(2) C(6) 1.398(5) yes
C(1) C(2) 1.397(6) yes
C(1) C(6) 1.390(5) yes
C(2) C(3) 1.393(6) yes
C(3) C(4) 1.378(6) yes
C(3) H(1) 0.950(6) no
C(4) C(5) 1.389(7) yes
C(4) H(2) 0.950(6) no
C(5) C(6) 1.390(6) yes
C(5) H(3) 0.950(5) no
C(7) C(8) 1.545(6) yes
C(7) C(12) 1.537(5) yes
C(7) H(4) 0.950(6) no
C(8) C(9) 1.531(6) yes
C(8) H(5) 0.950(6) no
C(8) H(6) 0.950(6) no
C(9) C(10) 1.534(7) yes
C(9) H(7) 0.950(7) no
C(9) H(8) 0.950(7) no
C(10) C(11) 1.528(7) yes
C(10) H(9) 0.950(7) no
C(10) H(10) 0.950(6) no
C(11) C(12) 1.533(5) yes
C(11) H(11) 0.950(6) no
C(11) H(12) 0.950(7) no
C(12) H(13) 0.950(6) no
C(12) H(14) 0.950(6) no
C(13) C(14) 1.533(5) yes
C(13) C(18) 1.546(6) yes
C(13) H(15) 0.950(5) no
C(14) C(15) 1.536(6) yes
C(14) H(16) 0.950(6) no
C(14) H(17) 0.950(7) no
C(15) C(16) 1.523(7) yes
C(15) H(18) 0.950(6) no
C(15) H(19) 0.950(7) no
C(16) C(17) 1.537(6) yes
C(16) H(20) 0.950(7) no
C(16) H(21) 0.950(7) no
C(17) C(18) 1.515(6) yes
C(17) H(22) 0.950(7) no
C(17) H(23) 0.950(7) no
C(18) H(24) 0.950(6) no
C(18) H(25) 0.950(7) no
C(19) C(20) 1.528(7) yes
C(19) C(24) 1.510(6) yes
C(19) H(26) 0.950(6) no
C(20) C(21) 1.544(7) yes
C(20) H(27) 0.950(8) no
C(20) H(28) 0.950(6) no
C(21) C(22) 1.508(7) yes
C(21) H(29) 0.950(9) no
C(21) H(30) 0.950(9) no
C(22) C(23) 1.51(1) yes
C(22) H(31) 0.950(9) no
C(22) H(32) 0.950(8) no
C(23) C(24) 1.553(7) yes
C(23) H(33) 0.950(7) no
C(23) H(34) 0.950(9) no
C(24) H(35) 0.950(8) no
C(24) H(36) 0.950(7) no
C(25) C(26) 1.520(6) yes
C(25) C(30) 1.534(6) yes
C(25) H(37) 0.950(5) no
C(26) C(27) 1.558(7) yes
C(26) H(38) 0.950(6) no
C(26) H(39) 0.950(7) no
C(27) C(28) 1.498(8) yes
C(27) H(40) 0.950(7) no
C(27) H(41) 0.950(6) no
C(28) C(29) 1.512(7) yes
C(28) H(42) 0.950(7) no
C(28) H(43) 0.950(7) no
C(29) C(30) 1.530(7) yes
C(29) H(44) 0.950(7) no
C(29) H(45) 0.950(6) no
C(30) H(46) 0.950(7) no
C(30) H(47) 0.950(6) no

loop_
_geom_contact_atom_site_label_1
_geom_contact_atom_site_label_2
_geom_contact_distance
_geom_contact_publ_flag
_geom_contact_site_symmetry_2
I(1) Pd(1) 2.6408(4) yes 55501
I(1) H(1) 3.465(5) no 54501
I(1) H(2) 3.328(5) no 54501
I(1) H(13) 3.282(4) no 65502
I(1) H(14) 3.158(4) no 55501
I(1) H(23) 3.340(4) no 65502
I(1) H(47) 3.213(4) no 55501
Pd(1) I(1) 2.6408(4) yes 55501
Pd(1) O(1) 3.135(3) yes 55501
Pd(1) O(2) 3.143(2) yes 55501
Pd(1) C(2) 2.959(4) yes 55501
Pd(1) C(6) 2.963(4) yes 55501
Pd(1) C(7) 3.535(4) yes 55501
Pd(1) C(13) 3.595(4) yes 55501
Pd(1) C(19) 3.550(4) yes 55501
Pd(1) C(25) 3.538(4) yes 55501
Pd(1) H(5) 3.199(4) no 55501
Pd(1) H(17) 3.346(4) no 55501
Pd(1) H(28) 3.324(5) no 55501
Pd(1) H(38) 3.275(4) no 55501
P(1) C(1) 2.774(4) yes 55501
P(1) C(2) 2.570(4) yes 55501
P(1) C(8) 2.764(4) yes 55501
P(1) C(12) 2.779(3) yes 55501
P(1) C(14) 2.766(5) yes 55501
P(1) C(18) 2.804(4) yes 55501
P(1) H(4) 2.300(4) no 55501
P(1) H(5) 2.900(4) no 55501
P(1) H(6) 2.883(5) no 55501
P(1) H(13) 2.920(4) no 55501
P(1) H(14) 2.895(4) no 55501
P(1) H(15) 2.295(4) no 55501
P(1) H(16) 2.889(4) no 55501
P(1) H(17) 2.894(5) no 55501
P(1) H(24) 2.946(4) no 55501
P(1) H(25) 2.920(4) no 55501
P(2) C(1) 2.745(4) yes 55501
P(2) C(6) 2.556(4) yes 55501
P(2) C(19) 1.830(4) yes 55501
P(2) C(20) 2.743(5) yes 55501
P(2) C(24) 2.819(4) yes 55501
P(2) C(26) 2.751(5) yes 55501
P(2) C(30) 2.786(5) yes 55501
P(2) H(26) 2.297(4) no 55501
P(2) H(27) 2.881(5) no 55501
P(2) H(28) 2.843(5) no 55501
P(2) H(35) 2.955(5) no 55501
P(2) H(36) 2.967(4) no 55501
P(2) H(37) 2.309(4) no 55501
P(2) H(38) 2.883(5) no 55501
P(2) H(39) 2.881(4) no 55501
P(2) H(46) 2.928(5) no 55501
P(2) H(47) 2.900(5) no 55501
O(1) Pd(1) 3.135(3) yes 55501
O(1) C(1) 2.398(5) yes 55501
O(1) C(3) 2.396(5) yes 55501
O(1) C(7) 2.695(4) yes 55501
O(1) C(8) 3.251(5) yes 55501
O(1) C(13) 2.705(5) yes 55501
O(1) C(14) 3.245(6) yes 55501
O(1) C(18) 3.091(5) yes 55501
O(1) H(1) 2.576(5) no 55501
O(1) H(4) 2.713(4) no 55501
O(1) H(4) 3.066(5) no 66502
O(1) H(6) 2.865(5) no 55501
O(1) H(15) 3.518(5) no 55501
O(1) H(16) 2.854(6) no 55501
O(1) H(17) 3.594(6) no 55501
O(1) H(18) 3.551(5) no 76502
O(1) H(24) 3.371(5) no 55501
O(1) H(24) 3.335(6) no 66502
O(1) H(25) 2.666(5) no 55501
O(1) H(25) 3.599(6) no 66502
O(2) Pd(1) 3.143(2) yes 55501
O(2) C(1) 2.398(5) yes 55501
O(2) C(5) 2.393(5) yes 55501
O(2) C(19) 2.733(5) yes 55501
O(2) C(20) 3.114(5) yes 55501
O(2) C(24) 3.284(6) yes 55501
O(2) C(25) 2.677(6) yes 55501
O(2) C(26) 3.117(6) yes 55501
O(2) H(3) 2.575(5) no 55501
O(2) H(26) 3.537(5) no 55501
O(2) H(27) 2.711(5) no 55501
O(2) H(28) 3.364(5) no 55501
O(2) H(36) 2.921(5) no 55501
O(2) H(37) 2.755(6) no 55501
O(2) H(38) 3.452(6) no 55501
O(2) H(39) 2.714(6) no 55501
C(1) P(1) 2.774(4) yes 55501
C(1) P(2) 2.745(4) yes 55501
C(1) O(1) 2.398(5) yes 55501
C(1) O(2) 2.398(5) yes 55501
C(1) C(3) 2.441(6) yes 55501
C(1) C(4) 2.801(6) yes 55501
C(1) C(5) 2.445(5) yes 55501
C(1) H(1) 3.294(6) no 55501
C(1) H(3) 3.298(5) no 55501
C(2) Pd(1) 2.959(4) yes 55501
C(2) P(1) 2.570(4) yes 55501
C(2) C(4) 2.386(5) yes 55501
C(2) C(5) 2.776(5) yes 55501
C(2) C(6) 2.371(5) yes 55501
C(2) H(1) 2.044(6) no 55501
C(2) H(2) 3.244(5) no 55501
C(2) H(6) 3.279(5) no 55501
C(2) H(16) 3.395(6) no 55501
C(2) H(18) 3.542(6) no 76502
C(2) H(21) 3.561(5) no 76502
C(3) O(1) 2.396(5) yes 55501
C(3) C(1) 2.441(6) yes 55501
C(3) C(5) 2.413(6) yes 55501
C(3) C(6) 2.758(6) yes 55501
C(3) H(2) 2.020(6) no 55501
C(3) H(3) 3.272(6) no 55501
C(3) H(12) 3.173(6) no 66502
C(3) H(18) 3.408(6) no 76502
C(3) H(21) 3.449(7) no 76502
C(3) H(24) 3.380(6) no 66502
C(4) C(1) 2.801(6) yes 55501
C(4) C(2) 2.386(5) yes 55501
C(4) C(6) 2.381(6) yes 55501
C(4) H(1) 2.035(6) no 55501
C(4) H(3) 2.049(6) no 55501
C(4) H(21) 3.453(7) no 76502
C(4) H(44) 3.421(6) no 56501
C(4) H(47) 3.312(6) no 56501
C(5) O(2) 2.393(5) yes 55501
C(5) C(1) 2.445(5) yes 55501
C(5) C(2) 2.776(5) yes 55501
C(5) C(3) 2.413(6) yes 55501
C(5) H(1) 3.272(6) no 55501
C(5) H(2) 2.030(6) no 55501
C(5) H(21) 3.599(6) no 76502
C(5) H(44) 3.445(6) no 56501
C(6) Pd(1) 2.963(4) yes 55501
C(6) P(2) 2.556(4) yes 55501
C(6) C(2) 2.371(5) yes 55501
C(6) C(3) 2.758(6) yes 55501
C(6) C(4) 2.381(6) yes 55501
C(6) H(2) 3.241(6) no 55501
C(6) H(3) 2.048(5) no 55501
C(6) H(27) 3.340(6) no 55501
C(6) H(39) 3.178(7) no 55501
C(7) Pd(1) 3.535(4) yes 55501
C(7) O(1) 2.695(4) yes 55501
C(7) C(8) 1.545(6) yes 55501
C(7) C(9) 2.522(6) yes 55501
C(7) C(10) 2.955(5) yes 55501
C(7) C(11) 2.530(5) yes 55501
C(7) C(13) 2.901(6) yes 55501
C(7) C(18) 3.233(6) yes 55501
C(7) H(5) 2.062(6) no 55501
C(7) H(6) 2.062(6) no 55501
C(7) H(7) 3.341(6) no 55501
C(7) H(8) 2.705(6) no 55501
C(7) H(9) 3.263(6) no 55501
C(7) H(11) 3.343(5) no 55501
C(7) H(12) 2.731(5) no 55501
C(7) H(13) 2.057(6) no 55501
C(7) H(14) 2.050(6) no 55501
C(7) H(15) 3.061(6) no 55501
C(7) H(24) 2.801(6) no 55501
C(7) H(25) 3.452(5) no 55501
C(7) H(25) 3.385(7) no 66502
C(8) P(1) 2.764(4) yes 55501
C(8) O(1) 3.251(5) yes 55501
C(8) C(7) 1.545(6) yes 55501
C(8) C(10) 2.519(5) yes 55501
C(8) C(11) 2.955(5) yes 55501
C(8) C(12) 2.539(6) yes 55501
C(8) H(4) 2.050(6) no 55501
C(8) H(7) 2.052(6) no 55501
C(8) H(8) 2.050(6) no 55501
C(8) H(9) 2.700(6) no 55501
C(8) H(10) 3.338(5) no 55501
C(8) H(12) 3.279(5) no 55501
C(8) H(13) 3.353(6) no 55501
C(8) H(14) 2.741(6) no 55501
C(8) H(25) 3.082(7) no 66502
C(9) I(1) 3.351(4) yes 55503
C(9) C(7) 2.522(6) yes 55501
C(9) C(11) 2.520(7) yes 55501
C(9) C(12) 2.958(7) yes 55501
C(9) H(4) 2.691(6) no 55501
C(9) H(5) 2.051(6) no 55501
C(9) H(6) 2.054(5) no 55501
C(9) H(9) 2.046(7) no 55501
C(9) H(10) 2.059(6) no 55501
C(9) H(11) 3.335(7) no 55501
C(9) H(12) 2.712(6) no 55501
C(9) H(14) 3.293(7) no 55501
C(9) H(20) 3.303(8) no 66502
C(9) H(25) 3.169(7) no 66502
C(10) P(1) 2.024(4) yes 55503
C(10) C(7) 2.955(5) yes 55501
C(10) C(8) 2.519(5) yes 55501
C(10) C(12) 2.531(6) yes 55501
C(10) H(4) 3.249(6) no 55501
C(10) H(5) 2.708(5) no 55501
C(10) H(6) 3.337(6) no 55501
C(10) H(7) 2.056(7) no 55501
C(10) H(8) 2.047(7) no 55501
C(10) H(10) 3.359(6) no 55502
C(10) H(11) 2.048(7) no 55501
C(10) H(11) 3.413(6) no 55502
C(10) H(12) 2.040(7) no 55501
C(10) H(13) 3.342(6) no 55501
C(10) H(14) 2.741(7) no 55501
C(10) H(19) 3.242(7) no 65502
C(11) I(1) 2.193(4) yes 55503
C(11) C(7) 2.530(5) yes 55501
C(11) C(8) 2.955(5) yes 55501
C(11) C(9) 2.520(7) yes 55501
C(11) H(1) 3.182(6) no 66502
C(11) H(4) 2.710(5) no 55501
C(11) H(5) 3.264(5) no 55501
C(11) H(7) 3.335(7) no 55501
C(11) H(8) 2.705(7) no 55501
C(11) H(9) 2.044(7) no 55501
C(11) H(10) 2.050(7) no 55501
C(11) H(10) 3.068(5) no 55502
C(11) H(13) 2.054(6) no 55501
C(11) H(14) 2.049(6) no 55501
C(11) H(15) 3.341(7) no 65502
C(11) H(19) 3.206(6) no 65502
C(12) P(1) 2.779(3) yes 55501
C(12) C(8) 2.539(6) yes 55501
C(12) C(9) 2.958(7) yes 55501
C(12) C(10) 2.531(6) yes 55501
C(12) C(13) 3.265(5) yes 55501
C(12) H(1) 3.518(6) no 66502
C(12) H(4) 2.039(6) no 55501
C(12) H(5) 2.737(6) no 55501
C(12) H(6) 3.351(6) no 55501
C(12) H(8) 3.254(7) no 55501
C(12) H(9) 2.728(6) no 55501
C(12) H(10) 3.344(6) no 55501
C(12) H(11) 2.054(5) no 55501
C(12) H(12) 2.045(6) no 55501
C(12) H(13) 3.574(6) no 65502
C(12) H(15) 2.955(5) no 55501
C(12) H(15) 3.188(6) no 65502
C(12) H(24) 3.073(6) no 55501
C(13) Pd(1) 3.595(4) yes 55501
C(13) O(1) 2.705(5) yes 55501
C(13) C(7) 2.901(6) yes 55501
C(13) C(12) 3.265(5) yes 55501
C(13) C(15) 2.531(6) yes 55501
C(13) C(16) 2.975(6) yes 55501
C(13) C(17) 2.543(6) yes 55501
C(13) C(18) 1.546(6) yes 55501
C(13) H(4) 3.025(6) no 55501
C(13) H(11) 3.377(7) no 65502
C(13) H(13) 2.831(5) no 55501
C(13) H(14) 3.521(5) no 55501
C(13) H(16) 2.044(5) no 55501
C(13) H(17) 2.055(6) no 55501
C(13) H(18) 3.342(6) no 55501
C(13) H(19) 2.728(6) no 55501
C(13) H(20) 3.285(6) no 55501
C(13) H(22) 3.354(6) no 55501
C(13) H(23) 2.746(6) no 55501
C(13) H(24) 2.061(6) no 55501
C(13) H(25) 2.054(6) no 55501
C(14) P(1) 2.766(5) yes 55501
C(14) O(1) 3.245(6) yes 55501
C(14) C(16) 2.535(6) yes 55501
C(14) C(17) 2.958(6) yes 55501
C(14) C(18) 2.537(6) yes 55501
C(14) H(8) 3.344(6) no 65501
C(14) H(10) 3.483(7) no 65501
C(14) H(11) 3.239(6) no 65502
C(14) H(15) 2.029(5) no 55501
C(14) H(16) 3.441(6) no 76502
C(14) H(18) 2.052(6) no 55501
C(14) H(18) 3.535(6) no 76502
C(14) H(19) 2.048(7) no 55501
C(14) H(20) 2.730(6) no 55501
C(14) H(20) 3.140(5) no 76502
C(14) H(21) 3.350(6) no 55501
C(14) H(23) 3.273(6) no 55501
C(14) H(24) 3.346(6) no 55501
C(14) H(25) 2.752(7) no 55501
C(15) I(1) 3.508(5) yes 65503
C(15) C(13) 2.531(6) yes 55501
C(15) C(17) 2.513(6) yes 55501
C(15) C(18) 2.941(7) yes 55501
C(15) H(8) 3.185(6) no 65501
C(15) H(10) 3.345(7) no 65501
C(15) H(11) 3.234(6) no 65502
C(15) H(15) 2.704(6) no 55501
C(15) H(16) 2.048(7) no 55501
C(15) H(16) 3.111(6) no 76502
C(15) H(17) 2.060(6) no 55501
C(15) H(20) 2.040(7) no 55501
C(15) H(21) 2.050(6) no 55501
C(15) H(22) 3.328(7) no 55501
C(15) H(23) 2.705(6) no 55501
C(15) H(25) 3.278(7) no 55501
C(16) C(13) 2.975(6) yes 55501
C(16) C(14) 2.535(6) yes 55501
C(16) C(18) 2.527(6) yes 55501
C(16) H(8) 3.582(7) no 66502
C(16) H(15) 3.270(6) no 55501
C(16) H(16) 2.730(6) no 55501
C(16) H(16) 3.122(5) no 76502
C(16) H(17) 3.346(6) no 55501
C(16) H(18) 2.042(7) no 55501
C(16) H(19) 2.037(7) no 55501
C(16) H(22) 2.058(6) no 55501
C(16) H(23) 2.044(5) no 55501
C(16) H(24) 3.337(6) no 55501
C(16) H(25) 2.736(7) no 55501
C(17) C(13) 2.543(6) yes 55501
C(17) C(14) 2.958(6) yes 55501
C(17) C(15) 2.513(6) yes 55501
C(17) H(6) 3.393(7) no 66502
C(17) H(15) 2.725(6) no 55501
C(17) H(16) 3.276(6) no 55501
C(17) H(18) 3.329(6) no 55501
C(17) H(19) 2.706(7) no 55501
C(17) H(20) 2.049(5) no 55501
C(17) H(21) 2.060(6) no 55501
C(17) H(24) 2.034(6) no 55501
C(17) H(25) 2.027(7) no 55501
C(18) P(1) 2.804(4) yes 55501
C(18) O(1) 3.091(5) yes 55501
C(18) C(7) 3.233(6) yes 55501
C(18) C(13) 1.546(6) yes 55501
C(18) C(14) 2.537(6) yes 55501
C(18) C(15) 2.941(7) yes 55501
C(18) C(16) 2.527(6) yes 55501
C(18) H(4) 2.882(6) no 55501
C(18) H(6) 3.168(7) no 66502
C(18) H(8) 3.415(6) no 66502
C(18) H(13) 3.092(6) no 55501
C(18) H(15) 2.040(6) no 55501
C(18) H(16) 2.745(5) no 55501
C(18) H(17) 3.352(6) no 55501
C(18) H(19) 3.247(7) no 55501
C(18) H(20) 2.731(6) no 55501
C(18) H(21) 3.338(6) no 55501
C(18) H(22) 2.038(6) no 55501
C(18) H(23) 2.027(6) no 55501
C(19) Pd(1) 3.550(4) yes 55501
C(19) P(2) 1.830(4) yes 55501
C(19) O(2) 2.733(5) yes 55501
C(19) C(21) 2.525(7) yes 55501
C(19) C(22) 2.945(7) yes 55501
C(19) C(23) 2.514(6) yes 55501
C(19) C(25) 2.932(6) yes 55501
C(19) C(30) 3.382(7) yes 55501
C(19) H(27) 2.042(8) no 55501
C(19) H(28) 2.050(7) no 55501
C(19) H(29) 3.338(7) no 55501
C(19) H(30) 2.729(6) no 55501
C(19) H(31) 3.242(7) no 55501
C(19) H(33) 3.328(6) no 55501
C(19) H(34) 2.696(7) no 55501
C(19) H(35) 2.035(6) no 55501
C(19) H(36) 2.026(5) no 55501
C(19) H(37) 3.005(6) no 55501
C(19) H(46) 2.964(7) no 55501
C(20) P(2) 2.743(5) yes 55501
C(20) O(2) 3.114(5) yes 55501
C(20) C(21) 1.544(7) yes 55501
C(20) C(22) 2.524(7) yes 55501
C(20) C(23) 2.938(8) yes 55501
C(20) C(24) 2.512(7) yes 55501
C(20) H(26) 2.021(8) no 55501
C(20) H(29) 2.062(7) no 55501
C(20) H(30) 2.055(7) no 55501
C(20) H(31) 2.716(7) no 55501
C(20) H(32) 3.340(7) no 55501
C(20) H(34) 3.225(8) no 55501
C(20) H(35) 3.327(7) no 55501
C(20) H(36) 2.710(6) no 55501
C(21) C(19) 2.525(7) yes 55501
C(21) C(20) 1.544(7) yes 55501
C(21) C(23) 2.474(8) yes 55501
C(21) C(24) 2.931(7) yes 55501
C(21) H(26) 2.683(8) no 55501
C(21) H(27) 2.060(7) no 55501
C(21) H(28) 2.067(7) no 55501
C(21) H(31) 2.032(7) no 55501
C(21) H(32) 2.033(7) no 55501
C(21) H(33) 3.296(8) no 55501
C(21) H(34) 2.648(9) no 55501
C(21) H(36) 3.242(6) no 55501
C(22) C(19) 2.945(7) yes 55501
C(22) C(20) 2.524(7) yes 55501
C(22) C(24) 2.516(8) yes 55501
C(22) H(26) 3.219(7) no 55501
C(22) H(27) 2.734(8) no 55501
C(22) H(28) 3.334(7) no 55501
C(22) H(29) 2.027(8) no 55501
C(22) H(30) 2.027(7) no 55501
C(22) H(33) 2.040(9) no 55501
C(22) H(34) 2.03(1) no 55501
C(22) H(35) 3.332(8) no 55501
C(22) H(36) 2.701(7) no 55501
C(23) C(19) 2.514(6) yes 55501
C(23) C(20) 2.938(8) yes 55501
C(23) C(21) 2.474(8) yes 55501
C(23) C(24) 1.553(7) yes 55501
C(23) H(26) 2.658(6) no 55501
C(23) H(27) 3.282(8) no 55501
C(23) H(29) 3.290(9) no 55501
C(23) H(30) 2.662(7) no 55501
C(23) H(31) 2.03(1) no 55501
C(23) H(32) 2.034(9) no 55501
C(23) H(35) 2.077(7) no 55501
C(23) H(36) 2.066(7) no 55501
C(24) P(2) 2.819(4) yes 55501
C(24) O(2) 3.284(6) yes 55501
C(24) C(20) 2.512(7) yes 55501
C(24) C(21) 2.931(7) yes 55501
C(24) C(22) 2.516(8) yes 55501
C(24) C(23) 1.553(7) yes 55501
C(24) C(25) 3.181(6) yes 55501
C(24) H(26) 2.004(5) no 55501
C(24) H(27) 2.726(8) no 55501
C(24) H(28) 3.322(7) no 55501
C(24) H(30) 3.250(6) no 55501
C(24) H(31) 2.693(8) no 55501
C(24) H(32) 3.337(7) no 55501
C(24) H(33) 2.073(7) no 55501
C(24) H(34) 2.064(7) no 55501
C(24) H(37) 2.797(6) no 55501
C(24) H(46) 3.073(7) no 55501
C(25) Pd(1) 3.538(4) yes 55501
C(25) O(2) 2.677(6) yes 55501
C(25) C(19) 2.932(6) yes 55501
C(25) C(24) 3.181(6) yes 55501
C(25) C(27) 2.514(6) yes 55501
C(25) C(28) 2.933(7) yes 55501
C(25) C(29) 2.525(7) yes 55501
C(25) H(26) 3.198(6) no 55501
C(25) H(35) 2.755(6) no 55501
C(25) H(36) 3.345(6) no 55501
C(25) H(38) 2.046(6) no 55501
C(25) H(39) 2.045(6) no 55501
C(25) H(40) 3.337(6) no 55501
C(25) H(41) 2.686(6) no 55501
C(25) H(42) 3.225(7) no 55501
C(25) H(44) 3.338(7) no 55501
C(25) H(45) 2.730(7) no 55501
C(25) H(46) 2.057(6) no 55501
C(25) H(47) 2.045(6) no 55501
C(26) P(2) 2.751(5) yes 55501
C(26) O(2) 3.117(6) yes 55501
C(26) C(27) 1.558(7) yes 55501
C(26) C(28) 2.503(8) yes 55501
C(26) C(29) 2.940(7) yes 55501
C(26) C(30) 2.514(6) yes 55501
C(26) H(7) 2.891(7) no 65501
C(26) H(37) 2.031(6) no 55501
C(26) H(40) 2.086(7) no 55501
C(26) H(41) 2.073(6) no 55501
C(26) H(42) 2.664(8) no 55501
C(26) H(43) 3.329(8) no 55501
C(26) H(45) 3.268(7) no 55501
C(26) H(46) 3.329(6) no 55501
C(26) H(47) 2.712(6) no 55501
C(27) C(25) 2.514(6) yes 55501
C(27) C(26) 1.558(7) yes 55501
C(27) C(29) 2.481(7) yes 55501
C(27) C(30) 2.932(6) yes 55501
C(27) H(5) 3.284(6) no 65501
C(27) H(7) 2.924(6) no 65501
C(27) H(28) 3.219(7) no 65501
C(27) H(29) 3.212(7) no 65501
C(27) H(37) 2.678(6) no 55501
C(27) H(38) 2.081(6) no 55501
C(27) H(39) 2.069(8) no 55501
C(27) H(42) 2.011(7) no 55501
C(27) H(43) 2.025(8) no 55501
C(27) H(44) 3.295(7) no 55501
C(27) H(45) 2.674(7) no 55501
C(27) H(47) 3.268(6) no 55501
C(28) C(25) 2.933(7) yes 55501
C(28) C(26) 2.503(8) yes 55501
C(28) C(30) 2.507(7) yes 55501
C(28) H(5) 3.269(7) no 65501
C(28) H(7) 3.229(7) no 65501
C(28) H(9) 3.405(7) no 65501
C(28) H(28) 3.246(6) no 65501
C(28) H(29) 3.362(7) no 65501
C(28) H(30) 3.429(7) no 65501
C(28) H(37) 3.228(7) no 55501
C(28) H(38) 2.703(8) no 55501
C(28) H(39) 3.311(8) no 55501
C(28) H(40) 2.027(7) no 55501
C(28) H(41) 2.008(7) no 55501
C(28) H(44) 2.036(7) no 55501
C(28) H(45) 2.030(7) no 55501
C(28) H(46) 3.319(7) no 55501
C(28) H(47) 2.714(6) no 55501
C(29) C(25) 2.525(7) yes 55501
C(29) C(26) 2.940(7) yes 55501
C(29) C(27) 2.481(7) yes 55501
C(29) H(2) 3.357(6) no 54501
C(29) H(29) 3.593(6) no 65501
C(29) H(37) 2.704(7) no 55501
C(29) H(38) 3.260(7) no 55501
C(29) H(40) 3.301(7) no 55501
C(29) H(41) 2.645(7) no 55501
C(29) H(42) 2.033(7) no 55501
C(29) H(43) 2.033(7) no 55501
C(29) H(46) 2.050(7) no 55501
C(29) H(47) 2.046(7) no 55501
C(30) P(2) 2.786(5) yes 55501
C(30) C(19) 3.382(7) yes 55501
C(30) C(26) 2.514(6) yes 55501
C(30) C(27) 2.932(6) yes 55501
C(30) C(28) 2.507(7) yes 55501
C(30) H(2) 3.021(6) no 54501
C(30) H(26) 3.208(7) no 55501
C(30) H(35) 2.979(7) no 55501
C(30) H(37) 2.036(6) no 55501
C(30) H(38) 2.722(7) no 55501
C(30) H(39) 3.331(6) no 55501
C(30) H(41) 3.210(6) no 55501
C(30) H(42) 2.695(7) no 55501
C(30) H(43) 3.322(7) no 55501
C(30) H(44) 2.050(7) no 55501
C(30) H(45) 2.045(7) no 55501
H(1) I(1) 3.465(5) no 56501
H(1) O(1) 2.576(5) no 55501
H(1) C(1) 3.294(6) no 55501
H(1) C(2) 2.044(6) no 55501
H(1) C(4) 2.035(6) no 55501
H(1) C(5) 3.272(6) no 55501
H(1) C(11) 3.182(6) no 66502
H(1) C(12) 3.518(6) no 66502
H(2) I(1) 3.328(5) no 56501
H(2) C(2) 3.244(5) no 55501
H(2) C(3) 2.020(6) no 55501
H(2) C(5) 2.030(6) no 55501
H(2) C(6) 3.241(6) no 55501
H(2) C(29) 3.357(6) no 56501
H(2) C(30) 3.021(6) no 56501
H(3) O(2) 2.575(5) no 55501
H(3) C(1) 3.298(5) no 55501
H(3) C(3) 3.272(6) no 55501
H(3) C(4) 2.049(6) no 55501
H(3) C(6) 2.048(5) no 55501
H(4) P(1) 2.300(4) no 55501
H(4) O(1) 2.713(4) no 55501
H(4) O(1) 3.066(5) no 66502
H(4) C(8) 2.050(6) no 55501
H(4) C(9) 2.691(6) no 55501
H(4) C(10) 3.249(6) no 55501
H(4) C(11) 2.710(5) no 55501
H(4) C(12) 2.039(6) no 55501
H(4) C(13) 3.025(6) no 55501
H(4) C(18) 2.882(6) no 55501
H(5) Pd(1) 3.199(4) no 55501
H(5) P(1) 2.900(4) no 55501
H(5) C(7) 2.062(6) no 55501
H(5) C(9) 2.051(6) no 55501
H(5) C(10) 2.708(5) no 55501
H(5) C(11) 3.264(5) no 55501
H(5) C(12) 2.737(6) no 55501
H(6) P(1) 2.883(5) no 55501
H(6) O(1) 2.865(5) no 55501
H(6) C(2) 3.279(5) no 55501
H(6) C(7) 2.062(6) no 55501
H(6) C(9) 2.054(5) no 55501
H(6) C(10) 3.337(6) no 55501
H(6) C(12) 3.351(6) no 55501
H(6) C(17) 3.393(7) no 66502
H(6) C(18) 3.168(7) no 66502
H(7) C(7) 3.341(6) no 55501
H(7) C(8) 2.052(6) no 55501
H(7) C(10) 2.056(7) no 55501
H(7) C(11) 3.335(7) no 55501
H(8) I(1) 3.462(4) no 55503
H(8) C(7) 2.705(6) no 55501
H(8) C(8) 2.050(6) no 55501
H(8) C(10) 2.047(7) no 55501
H(8) C(11) 2.705(7) no 55501
H(8) C(12) 3.254(7) no 55501
H(8) C(16) 3.582(7) no 66502
H(8) C(18) 3.415(6) no 66502
H(9) I(1) 2.460(4) no 55503
H(9) C(7) 3.263(6) no 55501
H(9) C(8) 2.700(6) no 55501
H(9) C(9) 2.046(7) no 55501
H(9) C(11) 2.044(7) no 55501
H(9) C(12) 2.728(6) no 55501
H(10) P(1) 1.413(5) no 55503
H(10) C(8) 3.338(5) no 55501
H(10) C(9) 2.059(6) no 55501
H(10) C(10) 3.359(6) no 55502
H(10) C(11) 2.050(7) no 55501
H(10) C(11) 3.068(5) no 55502
H(10) C(12) 3.344(6) no 55501
H(11) I(1) 1.956(4) no 55503
H(11) C(7) 3.343(5) no 55501
H(11) C(9) 3.335(7) no 55501
H(11) C(10) 2.048(7) no 55501
H(11) C(10) 3.413(6) no 55502
H(11) C(12) 2.054(5) no 55501
H(11) C(13) 3.377(7) no 65502
H(11) C(14) 3.239(6) no 65502
H(11) C(15) 3.234(6) no 65502
H(12) I(1) 2.326(4) no 55503
H(12) C(3) 3.173(6) no 66502
H(12) C(7) 2.731(5) no 55501
H(12) C(8) 3.279(5) no 55501
H(12) C(9) 2.712(6) no 55501
H(12) C(10) 2.040(7) no 55501
H(12) C(12) 2.045(6) no 55501
H(13) I(1) 3.282(4) no 65502
H(13) P(1) 2.920(4) no 55501
H(13) C(7) 2.057(6) no 55501
H(13) C(8) 3.353(6) no 55501
H(13) C(10) 3.342(6) no 55501
H(13) C(11) 2.054(6) no 55501
H(13) C(12) 3.574(6) no 65502
H(13) C(13) 2.831(5) no 55501
H(13) C(18) 3.092(6) no 55501
H(14) I(1) 3.158(4) no 55501
H(14) P(1) 2.895(4) no 55501
H(14) C(7) 2.050(6) no 55501
H(14) C(8) 2.741(6) no 55501
H(14) C(9) 3.293(7) no 55501
H(14) C(10) 2.741(7) no 55501
H(14) C(11) 2.049(6) no 55501
H(14) C(13) 3.521(5) no 55501
H(15) P(1) 2.295(4) no 55501
H(15) O(1) 3.518(5) no 55501
H(15) C(7) 3.061(6) no 55501
H(15) C(11) 3.341(7) no 65502
H(15) C(12) 2.955(5) no 55501
H(15) C(12) 3.188(6) no 65502
H(15) C(14) 2.029(5) no 55501
H(15) C(15) 2.704(6) no 55501
H(15) C(16) 3.270(6) no 55501
H(15) C(17) 2.725(6) no 55501
H(15) C(18) 2.040(6) no 55501
H(16) P(1) 2.889(4) no 55501
H(16) O(1) 2.854(6) no 55501
H(16) C(2) 3.395(6) no 55501
H(16) C(13) 2.044(5) no 55501
H(16) C(14) 3.441(6) no 76502
H(16) C(15) 2.048(7) no 55501
H(16) C(15) 3.111(6) no 76502
H(16) C(16) 2.730(6) no 55501
H(16) C(16) 3.122(5) no 76502
H(16) C(17) 3.276(6) no 55501
H(16) C(18) 2.745(5) no 55501
H(17) I(1) 3.505(5) no 65503
H(17) Pd(1) 3.346(4) no 55501
H(17) P(1) 2.894(5) no 55501
H(17) O(1) 3.594(6) no 55501
H(17) C(9) 3.263(6) no 65501
H(17) C(10) 3.453(7) no 65501
H(17) C(13) 2.055(6) no 55501
H(17) C(15) 2.060(6) no 55501
H(17) C(16) 3.346(6) no 55501
H(17) C(18) 3.352(6) no 55501
H(18) I(1) 3.464(5) no 65503
H(18) O(1) 3.551(5) no 76502
H(18) C(2) 3.542(6) no 76502
H(18) C(3) 3.408(6) no 76502
H(18) C(9) 3.258(7) no 65501
H(18) C(10) 3.478(7) no 65501
H(18) C(13) 3.342(6) no 55501
H(18) C(14) 2.052(6) no 55501
H(18) C(14) 3.535(6) no 76502
H(18) C(16) 2.042(7) no 55501
H(18) C(17) 3.329(6) no 55501
H(19) I(1) 2.828(5) no 65503
H(19) C(10) 3.242(7) no 65502
H(19) C(11) 3.206(6) no 65502
H(19) C(13) 2.728(6) no 55501
H(19) C(14) 2.048(7) no 55501
H(19) C(16) 2.037(7) no 55501
H(19) C(17) 2.706(7) no 55501
H(19) C(18) 3.247(7) no 55501
H(20) C(9) 3.303(8) no 66502
H(20) C(13) 3.285(6) no 55501
H(20) C(14) 2.730(6) no 55501
H(20) C(14) 3.140(5) no 76502
H(20) C(15) 2.040(7) no 55501
H(20) C(17) 2.049(5) no 55501
H(20) C(18) 2.731(6) no 55501
H(21) C(2) 3.561(5) no 76502
H(21) C(3) 3.449(7) no 76502
H(21) C(4) 3.453(7) no 76502
H(21) C(5) 3.599(6) no 76502
H(21) C(14) 3.350(6) no 55501
H(21) C(15) 2.050(6) no 55501
H(21) C(17) 2.060(6) no 55501
H(21) C(18) 3.338(6) no 55501
H(22) C(13) 3.354(6) no 55501
H(22) C(15) 3.328(7) no 55501
H(22) C(16) 2.058(6) no 55501
H(22) C(18) 2.038(6) no 55501
H(23) I(1) 3.340(4) no 65502
H(23) C(13) 2.746(6) no 55501
H(23) C(14) 3.273(6) no 55501
H(23) C(15) 2.705(6) no 55501
H(23) C(16) 2.044(5) no 55501
H(23) C(18) 2.027(6) no 55501
H(24) P(1) 2.946(4) no 55501
H(24) O(1) 3.371(5) no 55501
H(24) O(1) 3.335(6) no 66502
H(24) C(3) 3.380(6) no 66502
H(24) C(7) 2.801(6) no 55501
H(24) C(12) 3.073(6) no 55501
H(24) C(13) 2.061(6) no 55501
H(24) C(14) 3.346(6) no 55501
H(24) C(16) 3.337(6) no 55501
H(24) C(17) 2.034(6) no 55501
H(25) P(1) 2.920(4) no 55501
H(25) O(1) 2.666(5) no 55501
H(25) O(1) 3.599(6) no 66502
H(25) C(7) 3.452(5) no 55501
H(25) C(7) 3.385(7) no 66502
H(25) C(8) 3.082(7) no 66502
H(25) C(9) 3.169(7) no 66502
H(25) C(13) 2.054(6) no 55501
H(25) C(14) 2.752(7) no 55501
H(25) C(15) 3.278(7) no 55501
H(25) C(16) 2.736(7) no 55501
H(25) C(17) 2.027(7) no 55501
H(26) P(2) 2.297(4) no 55501
H(26) O(2) 3.537(5) no 55501
H(26) C(20) 2.021(8) no 55501
H(26) C(21) 2.683(8) no 55501
H(26) C(22) 3.219(7) no 55501
H(26) C(23) 2.658(6) no 55501
H(26) C(24) 2.004(5) no 55501
H(26) C(25) 3.198(6) no 55501
H(26) C(30) 3.208(7) no 55501
H(27) P(2) 2.881(5) no 55501
H(27) O(2) 2.711(5) no 55501
H(27) C(6) 3.340(6) no 55501
H(27) C(19) 2.042(8) no 55501
H(27) C(21) 2.060(7) no 55501
H(27) C(22) 2.734(8) no 55501
H(27) C(23) 3.282(8) no 55501
H(27) C(24) 2.726(8) no 55501
H(28) Pd(1) 3.324(5) no 55501
H(28) P(2) 2.843(5) no 55501
H(28) O(2) 3.364(5) no 55501
H(28) C(19) 2.050(7) no 55501
H(28) C(21) 2.067(7) no 55501
H(28) C(22) 3.334(7) no 55501
H(28) C(24) 3.322(7) no 55501
H(29) C(19) 3.338(7) no 55501
H(29) C(20) 2.062(7) no 55501
H(29) C(22) 2.027(8) no 55501
H(29) C(23) 3.290(9) no 55501
H(30) C(19) 2.729(6) no 55501
H(30) C(20) 2.055(7) no 55501
H(30) C(22) 2.027(7) no 55501
H(30) C(23) 2.662(7) no 55501
H(30) C(24) 3.250(6) no 55501
H(31) C(19) 3.242(7) no 55501
H(31) C(20) 2.716(7) no 55501
H(31) C(21) 2.032(7) no 55501
H(31) C(23) 2.03(1) no 55501
H(31) C(24) 2.693(8) no 55501
H(32) C(20) 3.340(7) no 55501
H(32) C(21) 2.033(7) no 55501
H(32) C(23) 2.034(9) no 55501
H(32) C(24) 3.337(7) no 55501
H(33) C(19) 3.328(6) no 55501
H(33) C(21) 3.296(8) no 55501
H(33) C(22) 2.040(9) no 55501
H(33) C(24) 2.073(7) no 55501
H(34) C(19) 2.696(7) no 55501
H(34) C(20) 3.225(8) no 55501
H(34) C(21) 2.648(9) no 55501
H(34) C(22) 2.03(1) no 55501
H(34) C(24) 2.064(7) no 55501
H(35) P(2) 2.955(5) no 55501
H(35) C(19) 2.035(6) no 55501
H(35) C(20) 3.327(7) no 55501
H(35) C(22) 3.332(8) no 55501
H(35) C(23) 2.077(7) no 55501
H(35) C(25) 2.755(6) no 55501
H(35) C(30) 2.979(7) no 55501
H(36) P(2) 2.967(4) no 55501
H(36) O(2) 2.921(5) no 55501
H(36) C(19) 2.026(5) no 55501
H(36) C(20) 2.710(6) no 55501
H(36) C(21) 3.242(6) no 55501
H(36) C(22) 2.701(7) no 55501
H(36) C(23) 2.066(7) no 55501
H(36) C(25) 3.345(6) no 55501
H(37) P(2) 2.309(4) no 55501
H(37) O(2) 2.755(6) no 55501
H(37) C(19) 3.005(6) no 55501
H(37) C(24) 2.797(6) no 55501
H(37) C(26) 2.031(6) no 55501
H(37) C(27) 2.678(6) no 55501
H(37) C(28) 3.228(7) no 55501
H(37) C(29) 2.704(7) no 55501
H(37) C(30) 2.036(6) no 55501
H(38) Pd(1) 3.275(4) no 55501
H(38) P(2) 2.883(5) no 55501
H(38) O(2) 3.452(6) no 55501
H(38) C(9) 3.180(7) no 65501
H(38) C(25) 2.046(6) no 55501
H(38) C(27) 2.081(6) no 55501
H(38) C(28) 2.703(8) no 55501
H(38) C(29) 3.260(7) no 55501
H(38) C(30) 2.722(7) no 55501
H(39) P(2) 2.881(4) no 55501
H(39) O(2) 2.714(6) no 55501
H(39) C(6) 3.178(7) no 55501
H(39) C(25) 2.045(6) no 55501
H(39) C(27) 2.069(8) no 55501
H(39) C(28) 3.311(8) no 55501
H(39) C(30) 3.331(6) no 55501
H(40) C(8) 2.936(6) no 65501
H(40) C(9) 3.122(6) no 65501
H(40) C(25) 3.337(6) no 55501
H(40) C(26) 2.086(7) no 55501
H(40) C(28) 2.027(7) no 55501
H(40) C(29) 3.301(7) no 55501
H(41) C(20) 3.418(7) no 65501
H(41) C(21) 3.179(8) no 65501
H(41) C(25) 2.686(6) no 55501
H(41) C(26) 2.073(6) no 55501
H(41) C(28) 2.008(7) no 55501
H(41) C(29) 2.645(7) no 55501
H(41) C(30) 3.210(6) no 55501
H(42) C(8) 3.501(7) no 65501
H(42) C(9) 3.165(7) no 65501
H(42) C(10) 3.172(7) no 65501
H(42) C(25) 3.225(7) no 55501
H(42) C(26) 2.664(8) no 55501
H(42) C(27) 2.011(7) no 55501
H(42) C(29) 2.033(7) no 55501
H(42) C(30) 2.695(7) no 55501
H(43) C(20) 3.196(6) no 65501
H(43) C(21) 3.088(7) no 65501
H(43) C(26) 3.329(8) no 55501
H(43) C(27) 2.025(8) no 55501
H(43) C(29) 2.033(7) no 55501
H(43) C(30) 3.322(7) no 55501
H(44) C(4) 3.421(6) no 54501
H(44) C(5) 3.445(6) no 54501
H(44) C(25) 3.338(7) no 55501
H(44) C(27) 3.295(7) no 55501
H(44) C(28) 2.036(7) no 55501
H(44) C(30) 2.050(7) no 55501
H(45) C(21) 3.450(6) no 65501
H(45) C(25) 2.730(7) no 55501
H(45) C(26) 3.268(7) no 55501
H(45) C(27) 2.674(7) no 55501
H(45) C(28) 2.030(7) no 55501
H(45) C(30) 2.045(7) no 55501
H(46) P(2) 2.928(5) no 55501
H(46) C(19) 2.964(7) no 55501
H(46) C(24) 3.073(7) no 55501
H(46) C(25) 2.057(6) no 55501
H(46) C(26) 3.329(6) no 55501
H(46) C(28) 3.319(7) no 55501
H(46) C(29) 2.050(7) no 55501
H(47) I(1) 3.213(4) no 55501
H(47) P(2) 2.900(5) no 55501
H(47) C(4) 3.312(6) no 54501
H(47) C(25) 2.045(6) no 55501
H(47) C(26) 2.712(6) no 55501
H(47) C(27) 3.268(6) no 55501
H(47) C(28) 2.714(6) no 55501
H(47) C(29) 2.046(7) no 55501

loop_
_geom_torsion_atom_site_label_1
_geom_torsion_atom_site_label_2
_geom_torsion_atom_site_label_3
_geom_torsion_atom_site_label_4
_geom_torsion
_geom_torsion_publ_flag
I(1) Pd(1) P(1) O(1) 175.5(1) yes
I(1) Pd(1) P(1) C(7) 63.8(2) yes
I(1) Pd(1) P(1) C(13) -70.3(1) yes
P(2) Pd(1) P(1) O(1) -1.2(2) yes
P(2) Pd(1) P(1) C(7) -112.9(2) yes
P(2) Pd(1) P(1) C(13) 113.0(2) yes
C(1) Pd(1) P(1) O(1) -0.5(1) yes
C(1) Pd(1) P(1) C(7) -112.2(2) yes
C(1) Pd(1) P(1) C(13) 113.7(1) yes
I(1) Pd(1) P(2) O(2) -173.9(1) yes
I(1) Pd(1) P(2) C(19) -58.4(2) yes
I(1) Pd(1) P(2) C(25) 74.5(1) yes
P(1) Pd(1) P(2) O(2) 2.8(2) yes
P(1) Pd(1) P(2) C(19) 118.4(2) yes
P(1) Pd(1) P(2) C(25) -108.7(2) yes
C(1) Pd(1) P(2) O(2) 2.0(1) yes
C(1) Pd(1) P(2) C(19) 117.6(2) yes
C(1) Pd(1) P(2) C(25) -109.5(1) yes
P(1) Pd(1) C(1) C(2) 1.6(3) yes
P(1) Pd(1) C(1) C(6) 177.7(4) yes
P(2) Pd(1) C(1) C(2) -178.6(3) yes
P(2) Pd(1) C(1) C(6) -2.5(3) yes
Pd(1) P(1) O(1) C(2) -0.6(3) yes
C(7) P(1) O(1) C(2) 122.8(2) yes
C(13) P(1) O(1) C(2) -128.2(2) yes
Pd(1) P(1) C(7) C(8) 40.2(3) yes
Pd(1) P(1) C(7) C(12) -83.5(3) yes
Pd(1) P(1) C(7) H(4) 158.2(3) no
O(1) P(1) C(7) C(8) -73.0(3) yes
O(1) P(1) C(7) C(12) 163.3(2) yes
O(1) P(1) C(7) H(4) 45.0(4) no
C(13) P(1) C(7) C(8) -179.2(3) yes
C(13) P(1) C(7) C(12) 57.2(3) yes
C(13) P(1) C(7) H(4) -61.1(4) no
Pd(1) P(1) C(13) C(14) -44.2(3) yes
Pd(1) P(1) C(13) C(18) -169.2(2) yes
Pd(1) P(1) C(13) H(15) 72.8(4) no
O(1) P(1) C(13) C(14) 71.0(3) yes
O(1) P(1) C(13) C(18) -54.0(3) yes
O(1) P(1) C(13) H(15) -171.9(4) no
C(7) P(1) C(13) C(14) 176.8(3) yes
C(7) P(1) C(13) C(18) 51.8(3) yes
C(7) P(1) C(13) H(15) -66.2(4) no
Pd(1) P(2) O(2) C(6) -1.6(3) yes
C(19) P(2) O(2) C(6) -127.7(3) yes
C(25) P(2) O(2) C(6) 122.4(3) yes
Pd(1) P(2) C(19) C(20) -56.9(3) yes
Pd(1) P(2) C(19) C(24) 177.0(3) yes
Pd(1) P(2) C(19) H(26) 58.6(5) no
O(2) P(2) C(19) C(20) 59.8(3) yes
O(2) P(2) C(19) C(24) -66.3(4) yes
O(2) P(2) C(19) H(26) 175.2(4) no
C(25) P(2) C(19) C(20) 165.2(2) yes
C(25) P(2) C(19) C(24) 39.1(4) yes
C(25) P(2) C(19) H(26) -79.4(4) no
Pd(1) P(2) C(25) C(26) 49.6(3) yes
Pd(1) P(2) C(25) C(30) -73.8(3) yes
Pd(1) P(2) C(25) H(37) 167.7(3) no
O(2) P(2) C(25) C(26) -64.7(3) yes
O(2) P(2) C(25) C(30) 171.9(3) yes
O(2) P(2) C(25) H(37) 53.5(4) no
C(19) P(2) C(25) C(26) -172.2(2) yes
C(19) P(2) C(25) C(30) 64.4(3) yes
C(19) P(2) C(25) H(37) -54.0(4) no
P(1) O(1) C(2) C(1) 1.9(5) yes
P(1) O(1) C(2) C(3) -178.1(3) yes
P(2) O(2) C(6) C(1) -0.2(5) yes
P(2) O(2) C(6) C(5) -179.7(3) yes
Pd(1) C(1) C(2) O(1) -2.6(5) yes
Pd(1) C(1) C(2) C(3) 177.4(3) yes
C(6) C(1) C(2) O(1) -178.9(3) yes
C(6) C(1) C(2) C(3) 1.1(6) yes
Pd(1) C(1) C(6) O(2) 2.4(6) yes
Pd(1) C(1) C(6) C(5) -178.2(4) yes
C(2) C(1) C(6) O(2) 178.6(4) yes
C(2) C(1) C(6) C(5) -1.9(6) yes
O(1) C(2) C(3) C(4) -179(508) yes
O(1) C(2) C(3) H(1) 0.5(7) no
C(1) C(2) C(3) C(4) 0.1(7) yes
C(1) C(2) C(3) H(1) -179.5(5) no
C(2) C(3) C(4) C(5) -0.8(7) yes
C(2) C(3) C(4) H(2) 179.2(6) no
H(1) C(3) C(4) C(5) 178.9(6) no
H(1) C(3) C(4) H(2) -1.2(9) no
C(3) C(4) C(5) C(6) 0.1(7) yes
C(3) C(4) C(5) H(3) -179.6(6) no
H(2) C(4) C(5) C(6) -179(623) no
H(2) C(4) C(5) H(3) 0.4(9) no
C(4) C(5) C(6) O(2) -179.2(4) yes
C(4) C(5) C(6) C(1) 1.3(7) yes
H(3) C(5) C(6) O(2) 0.5(7) no
H(3) C(5) C(6) C(1) -179.0(5) no
P(1) C(7) C(8) C(9) 179.1(3) yes
P(1) C(7) C(8) H(5) -60.8(5) no
P(1) C(7) C(8) H(6) 58.8(5) no
C(12) C(7) C(8) C(9) -56.9(5) yes
C(12) C(7) C(8) H(5) 63.1(5) no
C(12) C(7) C(8) H(6) -177.3(4) no
H(4) C(7) C(8) C(9) 61.2(5) no
H(4) C(7) C(8) H(5) -178.8(4) no
H(4) C(7) C(8) H(6) -59.2(6) no
P(1) C(7) C(12) C(11) 178.5(3) yes
P(1) C(7) C(12) H(13) -60.8(5) no
P(1) C(7) C(12) H(14) 58.6(5) no
C(8) C(7) C(12) C(11) 55.2(4) yes
C(8) C(7) C(12) H(13) 176.0(4) no
C(8) C(7) C(12) H(14) -64.6(5) no
H(4) C(7) C(12) C(11) -63.1(5) no
H(4) C(7) C(12) H(13) 57.6(6) no
H(4) C(7) C(12) H(14) 177.1(5) no
C(7) C(8) C(9) C(10) 58.0(5) yes
C(7) C(8) C(9) H(7) 178.7(5) no
C(7) C(8) C(9) H(8) -61.6(6) no
H(5) C(8) C(9) C(10) -62.0(6) no
H(5) C(8) C(9) H(7) 58.7(7) no
H(5) C(8) C(9) H(8) 178.5(6) no
H(6) C(8) C(9) C(10) 178.1(5) no
H(6) C(8) C(9) H(7) -61.2(7) no
H(6) C(8) C(9) H(8) 58.5(7) no
C(8) C(9) C(10) C(11) -57.7(5) yes
C(8) C(9) C(10) H(9) 61.8(6) no
C(8) C(9) C(10) H(10) -178.5(5) no
H(7) C(9) C(10) C(11) -178.3(5) no
H(7) C(9) C(10) H(9) -58.8(7) no
H(7) C(9) C(10) H(10) 60.9(7) no
H(8) C(9) C(10) C(11) 62.1(6) no
H(8) C(9) C(10) H(9) -178.3(6) no
H(8) C(9) C(10) H(10) -58.7(7) no
C(9) C(10) C(11) C(12) 56.1(5) yes
C(9) C(10) C(11) H(11) 177.1(5) no
C(9) C(10) C(11) H(12) -63.5(5) no
H(9) C(10) C(11) C(12) -63.3(5) no
H(9) C(10) C(11) H(11) 57.8(6) no
H(9) C(10) C(11) H(12) 177.1(5) no
H(10) C(10) C(11) C(12) 177.2(5) no
H(10) C(10) C(11) H(11) -61.8(7) no
H(10) C(10) C(11) H(12) 57.5(7) no
C(10) C(11) C(12) C(7) -54.9(5) yes
C(10) C(11) C(12) H(13) -175.6(5) no
C(10) C(11) C(12) H(14) 64.8(6) no
H(11) C(11) C(12) C(7) -175.9(5) no
H(11) C(11) C(12) H(13) 63.4(7) no
H(11) C(11) C(12) H(14) -56.2(6) no
H(12) C(11) C(12) C(7) 64.7(5) no
H(12) C(11) C(12) H(13) -56.0(7) no
H(12) C(11) C(12) H(14) -175.6(5) no
P(1) C(13) C(14) C(15) -179.5(3) yes
P(1) C(13) C(14) H(16) -60.1(5) no
P(1) C(13) C(14) H(17) 59.3(6) no
C(18) C(13) C(14) C(15) -53.6(5) yes
C(18) C(13) C(14) H(16) 65.8(5) no
C(18) C(13) C(14) H(17) -174.8(5) no
H(15) C(13) C(14) C(15) 63.2(5) no
H(15) C(13) C(14) H(16) -177.4(5) no
H(15) C(13) C(14) H(17) -58.0(6) no
P(1) C(13) C(18) C(17) 178.3(3) yes
P(1) C(13) C(18) H(24) -60.7(5) no
P(1) C(13) C(18) H(25) 58.4(5) no
C(14) C(13) C(18) C(17) 53.4(4) yes
C(14) C(13) C(18) H(24) 174.3(5) no
C(14) C(13) C(18) H(25) -66.6(5) no
H(15) C(13) C(18) C(17) -63.5(5) no
H(15) C(13) C(18) H(24) 57.5(6) no
H(15) C(13) C(18) H(25) 176.6(5) no
C(13) C(14) C(15) C(16) 56.2(5) yes
C(13) C(14) C(15) H(18) 176.9(5) no
C(13) C(14) C(15) H(19) -63.8(6) no
H(16) C(14) C(15) C(16) -63.2(5) no
H(16) C(14) C(15) H(18) 57.6(7) no
H(16) C(14) C(15) H(19) 176.8(6) no
H(17) C(14) C(15) C(16) 177.2(4) no
H(17) C(14) C(15) H(18) -62.0(7) no
H(17) C(14) C(15) H(19) 57.3(6) no
C(14) C(15) C(16) C(17) -56.3(5) yes
C(14) C(15) C(16) H(20) 62.9(6) no
C(14) C(15) C(16) H(21) -177.2(4) no
H(18) C(15) C(16) C(17) -177.0(5) no
H(18) C(15) C(16) H(20) -57.8(7) no
H(18) C(15) C(16) H(21) 62.0(7) no
H(19) C(15) C(16) C(17) 63.7(6) no
H(19) C(15) C(16) H(20) -177.1(6) no
H(19) C(15) C(16) H(21) -57.3(6) no
C(15) C(16) C(17) C(18) 55.3(5) yes
C(15) C(16) C(17) H(22) 176.7(5) no
C(15) C(16) C(17) H(23) -64.1(5) no
H(20) C(16) C(17) C(18) -64.1(6) no
H(20) C(16) C(17) H(22) 57.3(7) no
H(20) C(16) C(17) H(23) 176.6(6) no
H(21) C(16) C(17) C(18) 176.4(5) no
H(21) C(16) C(17) H(22) -62.2(7) no
H(21) C(16) C(17) H(23) 57.0(7) no
C(16) C(17) C(18) C(13) -54.3(5) yes
C(16) C(17) C(18) H(24) -175.3(5) no
C(16) C(17) C(18) H(25) 65.6(6) no
H(22) C(17) C(18) C(13) -175.7(4) no
H(22) C(17) C(18) H(24) 63.3(7) no
H(22) C(17) C(18) H(25) -55.9(6) no
H(23) C(17) C(18) C(13) 64.9(5) no
H(23) C(17) C(18) H(24) -56.0(7) no
H(23) C(17) C(18) H(25) -175.2(6) no
P(2) C(19) C(20) C(21) 177.7(3) yes
P(2) C(19) C(20) H(27) -62.6(5) no
P(2) C(19) C(20) H(28) 56.9(6) no
C(24) C(19) C(20) C(21) -54.4(5) yes
C(24) C(19) C(20) H(27) 65.3(6) no
C(24) C(19) C(20) H(28) -175.2(5) no
H(26) C(19) C(20) C(21) 62.2(5) no
H(26) C(19) C(20) H(27) -178.2(5) no
H(26) C(19) C(20) H(28) -58.7(7) no
P(2) C(19) C(24) C(23) -179.4(4) yes
P(2) C(19) C(24) H(35) -58.4(6) no
P(2) C(19) C(24) H(36) 61.2(6) no
C(20) C(19) C(24) C(23) 55.8(6) yes
C(20) C(19) C(24) H(35) 176.8(5) no
C(20) C(19) C(24) H(36) -63.6(6) no
H(26) C(19) C(24) C(23) -60.8(6) no
H(26) C(19) C(24) H(35) 60.2(7) no
H(26) C(19) C(24) H(36) 179(508) no
C(19) C(20) C(21) C(22) 55.3(7) yes
C(19) C(20) C(21) H(29) 175.8(5) no
C(19) C(20) C(21) H(30) -64.9(7) no
H(27) C(20) C(21) C(22) -64.2(8) no
H(27) C(20) C(21) H(29) 56.3(7) no
H(27) C(20) C(21) H(30) 175.6(7) no
H(28) C(20) C(21) C(22) 176.0(7) no
H(28) C(20) C(21) H(29) -63.5(8) no
H(28) C(20) C(21) H(30) 55.8(9) no
C(20) C(21) C(22) C(23) -57.8(7) yes
C(20) C(21) C(22) H(31) 62.0(9) no
C(20) C(21) C(22) H(32) -178.0(8) no
H(29) C(21) C(22) C(23) -178.4(6) no
H(29) C(21) C(22) H(31) -58.7(9) no
H(29) C(21) C(22) H(32) 61(1) no
H(30) C(21) C(22) C(23) 62.1(7) no
H(30) C(21) C(22) H(31) -178.1(7) no
H(30) C(21) C(22) H(32) -58(1) no
C(21) C(22) C(23) C(24) 58.7(6) yes
C(21) C(22) C(23) H(33) 179.7(6) no
C(21) C(22) C(23) H(34) -60.5(7) no
H(31) C(22) C(23) C(24) -61.4(7) no
H(31) C(22) C(23) H(33) 59.6(8) no
H(31) C(22) C(23) H(34) 179.4(7) no
H(32) C(22) C(23) C(24) 179.0(5) no
H(32) C(22) C(23) H(33) -60.0(8) no
H(32) C(22) C(23) H(34) 59.8(7) no
C(22) C(23) C(24) C(19) -58.0(6) yes
C(22) C(23) C(24) H(35) -178.8(5) no
C(22) C(23) C(24) H(36) 61.4(6) no
H(33) C(23) C(24) C(19) -179.1(7) no
H(33) C(23) C(24) H(35) 60.0(9) no
H(33) C(23) C(24) H(36) -59.8(9) no
H(34) C(23) C(24) C(19) 61.3(8) no
H(34) C(23) C(24) H(35) -59.5(7) no
H(34) C(23) C(24) H(36) -179.3(7) no
P(2) C(25) C(26) C(27) 179.3(3) yes
P(2) C(25) C(26) H(38) -60.1(6) no
P(2) C(25) C(26) H(39) 60.1(5) no
C(30) C(25) C(26) C(27) -56.9(4) yes
C(30) C(25) C(26) H(38) 63.7(6) no
C(30) C(25) C(26) H(39) -176.1(4) no
H(37) C(25) C(26) C(27) 61.2(6) no
H(37) C(25) C(26) H(38) -178.2(6) no
H(37) C(25) C(26) H(39) -58.0(7) no
P(2) C(25) C(30) C(29) 178.5(3) yes
P(2) C(25) C(30) H(46) -60.7(5) no
P(2) C(25) C(30) H(47) 58.8(6) no
C(26) C(25) C(30) C(29) 55.6(5) yes
C(26) C(25) C(30) H(46) 176.4(5) no
C(26) C(25) C(30) H(47) -64.1(6) no
H(37) C(25) C(30) C(29) -62.9(6) no
H(37) C(25) C(30) H(46) 58.0(6) no
H(37) C(25) C(30) H(47) 177.5(6) no
C(25) C(26) C(27) C(28) 58.9(5) yes
C(25) C(26) C(27) H(40) -179(719) no
C(25) C(26) C(27) H(41) -59.7(6) no
H(38) C(26) C(27) C(28) -61.7(6) no
H(38) C(26) C(27) H(40) 59.6(7) no
H(38) C(26) C(27) H(41) 179(508) no
H(39) C(26) C(27) C(28) 178.6(5) no
H(39) C(26) C(27) H(40) -60.2(7) no
H(39) C(26) C(27) H(41) 60.1(7) no
C(26) C(27) C(28) C(29) -59.1(5) yes
C(26) C(27) C(28) H(42) 60.7(6) no
C(26) C(27) C(28) H(43) -179(508) no
H(40) C(27) C(28) C(29) 179.4(5) no
H(40) C(27) C(28) H(42) -60.8(7) no
H(40) C(27) C(28) H(43) 58.7(7) no
H(41) C(27) C(28) C(29) 60.0(6) no
H(41) C(27) C(28) H(42) 179(508) no
H(41) C(27) C(28) H(43) -60.7(7) no
C(27) C(28) C(29) C(30) 57.5(5) yes
C(27) C(28) C(29) H(44) 178.2(5) no
C(27) C(28) C(29) H(45) -62.2(7) no
H(42) C(28) C(29) C(30) -61.9(7) no
H(42) C(28) C(29) H(44) 58.8(8) no
H(42) C(28) C(29) H(45) 178.4(7) no
H(43) C(28) C(29) C(30) 178.5(5) no
H(43) C(28) C(29) H(44) -60.9(7) no
H(43) C(28) C(29) H(45) 58.8(8) no
C(28) C(29) C(30) C(25) -55.0(5) yes
C(28) C(29) C(30) H(46) -176.1(5) no
C(28) C(29) C(30) H(47) 64.4(6) no
H(44) C(29) C(30) C(25) -175.8(5) no
H(44) C(29) C(30) H(46) 63.2(7) no
H(44) C(29) C(30) H(47) -56.4(7) no
H(45) C(29) C(30) C(25) 64.7(6) no
H(45) C(29) C(30) H(46) -56.3(7) no
H(45) C(29) C(30) H(47) -175.8(6) no
